data_2236260
loop_
_publ_author_name
'Fun, Hoong-Kun'
'Quah, Ching Kheng'
'Nayak, Prakash S.'
'Narayana, B.'
'Sarojini, B. K.'

_publ_section_title
;
 <i>N</i>-(2-Bromophenyl)-2-(naphthalen-1-yl)acetamide
;
_journal_coeditor_code HB6923
_journal_issue 9
_journal_name_full 'Acta Crystallographica Section E'
_journal_page_first o2657
_journal_paper_doi 10.1107/S1600536812034423
_journal_volume 68
_journal_year 2012
_chemical_formula_iupac 'C18 H14 Br N O'
_chemical_formula_moiety 'C18 H14 Br N O'
_chemical_formula_sum 'C18 H14 Br N O'
_chemical_formula_weight 340.21
_chemical_name_systematic
;
<i>N</i>-(2-Bromophenyl)-2-(naphthalen-1-yl)acetamide
;
_space_group_IT_number 19
_symmetry_cell_setting orthorhombic
_symmetry_space_group_name_Hall 'P 2ac 2ab'
_symmetry_space_group_name_H-M 'P 21 21 21'
_atom_sites_solution_hydrogens geom
_atom_sites_solution_primary direct
_atom_sites_solution_secondary difmap
_audit_creation_method SHELXL-97
_cell_angle_alpha 90.00
_cell_angle_beta 90.00
_cell_angle_gamma 90.00
_cell_formula_units_Z 4
_cell_length_a 4.76030(10)
_cell_length_b 11.4614(3)
_cell_length_c 26.6255(6)
_cell_measurement_reflns_used 8019
_cell_measurement_temperature 100
_cell_measurement_theta_max 30.78
_cell_measurement_theta_min 2.34
_cell_volume 1452.68(6)
_computing_cell_refinement 'SAINT (Bruker, 2009)'
_computing_data_collection 'APEX2 (Bruker, 2009)'
_computing_data_reduction 'SAINT (Bruker, 2009)'
_computing_molecular_graphics 'SHELXTL (Sheldrick, 2008)'
_computing_publication_material 'SHELXTL (Sheldrick, 2008) and PLATON (Spek, 2009)'
_computing_structure_refinement 'SHELXTL (Sheldrick, 2008)'
_computing_structure_solution 'SHELXTL (Sheldrick, 2008)'
_diffrn_ambient_temperature 100
_diffrn_measured_fraction_theta_full 1.000
_diffrn_measured_fraction_theta_max 1.000
_diffrn_measurement_device_type 'Bruker SMART APEXII CCD'
_diffrn_measurement_method '\f and \w scans'
_diffrn_radiation_monochromator graphite
_diffrn_radiation_source 'fine-focus sealed tube'
_diffrn_radiation_type MoK\a
_diffrn_radiation_wavelength 0.71073
_diffrn_reflns_av_R_equivalents 0.0312
_diffrn_reflns_av_sigmaI/netI 0.0447
_diffrn_reflns_limit_h_max 6
_diffrn_reflns_limit_h_min -6
_diffrn_reflns_limit_k_max 15
_diffrn_reflns_limit_k_min -15
_diffrn_reflns_limit_l_max 36
_diffrn_reflns_limit_l_min -36
_diffrn_reflns_number 16642
_diffrn_reflns_theta_full 29.00
_diffrn_reflns_theta_max 29.00
_diffrn_reflns_theta_min 1.53
_diffrn_standards_number 0
_exptl_absorpt_coefficient_mu 2.827
_exptl_absorpt_correction_T_max 0.7189
_exptl_absorpt_correction_T_min 0.4629
_exptl_absorpt_correction_type multi-scan
_exptl_absorpt_process_details '(<i>SADABS</i>; Bruker, 2009)'
_exptl_crystal_colour colourless
_exptl_crystal_density_diffrn 1.556
_exptl_crystal_density_method 'not measured'
_exptl_crystal_description block
_exptl_crystal_F_000 688
_exptl_crystal_size_max 0.322
_exptl_crystal_size_mid 0.16
_exptl_crystal_size_min 0.125
_refine_diff_density_max 0.631
_refine_diff_density_min -0.326
_refine_ls_abs_structure_details 'Flack (1983), 1587 Friedel pairs'
_refine_ls_abs_structure_Flack 0.001(8)
_refine_ls_extinction_method none
_refine_ls_goodness_of_fit_ref 1.029
_refine_ls_hydrogen_treatment mixed
_refine_ls_matrix_type full
_refine_ls_number_parameters 195
_refine_ls_number_reflns 3864
_refine_ls_number_restraints 0
_refine_ls_restrained_S_all 1.029
_refine_ls_R_factor_all 0.0345
_refine_ls_R_factor_gt 0.0287
_refine_ls_shift/su_max 0.001
_refine_ls_shift/su_mean 0.001
_refine_ls_structure_factor_coef Fsqd
_refine_ls_weighting_details 'calc w=1/[\s^2^(Fo^2^)+(0.0272P)^2^+0.2223P] where P=(Fo^2^+2Fc^2^)/3'
_refine_ls_weighting_scheme calc
_refine_ls_wR_factor_gt 0.0593
_refine_ls_wR_factor_ref 0.0612
_reflns_number_gt 3516
_reflns_number_total 3864
_reflns_threshold_expression I>2\s(I)
_cod_data_source_file hb6923.cif
_cod_data_source_block I
_cod_database_code 2236260
_cod_database_fobs_code 2236260

loop_
_symmetry_equiv_pos_as_xyz
'x, y, z'
'-x+1/2, -y, z+1/2'
'-x, y+1/2, -z+1/2'
'x+1/2, -y+1/2, -z'

loop_
_atom_site_type_symbol
_atom_site_label
_atom_site_fract_x
_atom_site_fract_y
_atom_site_fract_z
_atom_site_U_iso_or_equiv
_atom_site_adp_type
_atom_site_calc_flag
_atom_site_refinement_flags
_atom_site_occupancy
_atom_site_symmetry_multiplicity
Br Br1 0.44680(5) 0.197949(18) 0.766005(8) 0.01881(6) Uani d . 1 1
O O1 1.1551(4) 0.32404(15) 0.64580(7) 0.0288(4) Uani d . 1 1
N N1 0.7212(5) 0.25292(18) 0.66352(8) 0.0205(4) Uani d . 1 1
C C1 0.9798(6) 0.4924(2) 0.54712(8) 0.0243(5) Uani d . 1 1
C C2 0.8336(6) 0.3968(2) 0.52540(10) 0.0290(6) Uani d . 1 1
H H2A 0.7122 0.3512 0.5458 0.035 Uiso calc R 1 1
C C3 0.8643(7) 0.3692(3) 0.47576(10) 0.0362(7) Uani d . 1 1
H H3A 0.7616 0.3060 0.4618 0.043 Uiso calc R 1 1
C C4 1.0465(8) 0.4340(3) 0.44572(10) 0.0404(7) Uani d . 1 1
H H4A 1.0702 0.4133 0.4114 0.048 Uiso calc R 1 1
C C5 1.1896(7) 0.5257(3) 0.46455(10) 0.0342(7) Uani d . 1 1
H H5A 1.3099 0.5691 0.4431 0.041 Uiso calc R 1 1
C C6 1.1646(6) 0.5586(2) 0.51556(9) 0.0254(5) Uani d . 1 1
C C7 1.3132(7) 0.6544(2) 0.53578(11) 0.0327(6) Uani d . 1 1
H H7A 1.4370 0.6981 0.5151 0.039 Uiso calc R 1 1
C C8 1.2791(6) 0.6844(2) 0.58521(10) 0.0318(6) Uani d . 1 1
H H8A 1.3788 0.7488 0.5989 0.038 Uiso calc R 1 1
C C9 1.0935(6) 0.6184(2) 0.61591(9) 0.0274(6) Uani d . 1 1
H H9A 1.0688 0.6408 0.6500 0.033 Uiso calc R 1 1
C C10 0.9508(6) 0.52492(19) 0.59833(8) 0.0237(5) Uani d . 1 1
C C11 0.7656(6) 0.45304(19) 0.63269(9) 0.0238(5) Uani d . 1 1
H H11A 0.5846 0.4374 0.6156 0.029 Uiso calc R 1 1
H H11B 0.7254 0.4984 0.6635 0.029 Uiso calc R 1 1
C C12 0.9006(6) 0.3379(2) 0.64713(8) 0.0211(6) Uani d . 1 1
C C13 0.8129(5) 0.14552(19) 0.68404(8) 0.0169(5) Uani d . 1 1
C C14 0.7098(5) 0.10589(17) 0.73006(8) 0.0159(4) Uani d . 1 1
C C15 0.7974(5) 0.00074(19) 0.75029(8) 0.0202(5) Uani d . 1 1
H H15A 0.7212 -0.0260 0.7812 0.024 Uiso calc R 1 1
C C16 0.9963(5) -0.06519(18) 0.72528(8) 0.0244(6) Uani d . 1 1
H H16A 1.0604 -0.1365 0.7394 0.029 Uiso calc R 1 1
C C17 1.1024(5) -0.0273(2) 0.67953(9) 0.0240(6) Uani d . 1 1
H H17A 1.2386 -0.0729 0.6623 0.029 Uiso calc R 1 1
C C18 1.0100(5) 0.07691(19) 0.65886(8) 0.0207(5) Uani d . 1 1
H H18A 1.0815 0.1018 0.6273 0.025 Uiso calc R 1 1
H H1N1 0.543(6) 0.261(2) 0.6612(8) 0.015(6) Uiso d . 1 1

loop_
_atom_site_aniso_label
_atom_site_aniso_U_11
_atom_site_aniso_U_22
_atom_site_aniso_U_33
_atom_site_aniso_U_12
_atom_site_aniso_U_13
_atom_site_aniso_U_23
Br1 0.01624(11) 0.01879(9) 0.02138(9) 0.00023(10) 0.00331(10) 0.00085(8)
O1 0.0139(9) 0.0299(10) 0.0427(10) 0.0035(8) 0.0034(9) 0.0116(8)
N1 0.0126(11) 0.0246(10) 0.0244(9) 0.0045(9) 0.0025(10) 0.0081(8)
C1 0.0171(14) 0.0310(11) 0.0249(10) 0.0080(11) -0.0005(11) 0.0072(9)
C2 0.0178(13) 0.0312(13) 0.0380(14) 0.0009(12) -0.0006(13) 0.0094(11)
C3 0.0269(17) 0.0460(16) 0.0359(14) 0.0036(14) -0.0049(13) -0.0062(12)
C4 0.0273(15) 0.0627(19) 0.0312(12) 0.0067(18) 0.0001(15) -0.0022(12)
C5 0.0229(15) 0.0514(17) 0.0282(13) 0.0013(14) 0.0047(13) 0.0095(12)
C6 0.0188(13) 0.0313(13) 0.0261(11) 0.0052(12) 0.0023(12) 0.0084(10)
C7 0.0226(15) 0.0352(13) 0.0404(14) 0.0043(13) 0.0041(13) 0.0134(11)
C8 0.0249(15) 0.0285(14) 0.0419(14) -0.0021(13) -0.0034(12) 0.0033(11)
C9 0.0242(17) 0.0307(12) 0.0271(11) 0.0073(12) 0.0011(12) 0.0060(9)
C10 0.0189(12) 0.0245(11) 0.0278(10) 0.0071(12) 0.0013(13) 0.0058(8)
C11 0.0214(15) 0.0234(11) 0.0264(11) 0.0057(11) 0.0021(11) 0.0045(9)
C12 0.0202(16) 0.0237(11) 0.0195(10) 0.0030(10) 0.0020(11) 0.0028(8)
C13 0.0116(12) 0.0168(10) 0.0222(10) -0.0002(9) -0.0031(10) 0.0016(8)
C14 0.0123(11) 0.0158(9) 0.0197(9) -0.0006(8) -0.0020(11) -0.0013(8)
C15 0.0157(12) 0.0187(10) 0.0262(10) -0.0041(10) -0.0027(10) 0.0052(8)
C16 0.0170(15) 0.0169(10) 0.0393(13) -0.0006(9) -0.0036(12) 0.0034(8)
C17 0.0140(15) 0.0231(11) 0.0349(12) 0.0026(10) -0.0006(11) -0.0088(9)
C18 0.0146(15) 0.0267(11) 0.0210(9) 0.0031(10) -0.0019(10) -0.0022(8)

loop_
_atom_type_symbol
_atom_type_description
_atom_type_scat_dispersion_real
_atom_type_scat_dispersion_imag
_atom_type_scat_source
C C 0.0033 0.0016 'International Tables Vol C Tables 4.2.6.8 and 6.1.1.4'
H H 0.0000 0.0000 'International Tables Vol C Tables 4.2.6.8 and 6.1.1.4'
N N 0.0061 0.0033 'International Tables Vol C Tables 4.2.6.8 and 6.1.1.4'
O O 0.0106 0.0060 'International Tables Vol C Tables 4.2.6.8 and 6.1.1.4'
Br Br -0.2901 2.4595 'International Tables Vol C Tables 4.2.6.8 and 6.1.1.4'

loop_
_geom_angle_atom_site_label_1
_geom_angle_atom_site_label_2
_geom_angle_atom_site_label_3
_geom_angle
C12 N1 C13 123.4(2)
C12 N1 H1N1 121.0(16)
C13 N1 H1N1 115.6(16)
C10 C1 C2 123.1(2)
C10 C1 C6 118.9(2)
C2 C1 C6 118.0(2)
C3 C2 C1 121.3(3)
C3 C2 H2A 119.3
C1 C2 H2A 119.3
C2 C3 C4 119.9(3)
C2 C3 H3A 120.1
C4 C3 H3A 120.1
C5 C4 C3 121.0(3)
C5 C4 H4A 119.5
C3 C4 H4A 119.5
C4 C5 C6 121.5(3)
C4 C5 H5A 119.3
C6 C5 H5A 119.3
C7 C6 C5 122.1(2)
C7 C6 C1 119.7(2)
C5 C6 C1 118.2(2)
C8 C7 C6 120.1(3)
C8 C7 H7A 119.9
C6 C7 H7A 119.9
C7 C8 C9 119.5(3)
C7 C8 H8A 120.2
C9 C8 H8A 120.2
C10 C9 C8 122.3(2)
C10 C9 H9A 118.8
C8 C9 H9A 118.8
C9 C10 C1 119.4(2)
C9 C10 C11 121.0(2)
C1 C10 C11 119.6(2)
C10 C11 C12 112.3(2)
C10 C11 H11A 109.1
C12 C11 H11A 109.1
C10 C11 H11B 109.1
C12 C11 H11B 109.1
H11A C11 H11B 107.9
O1 C12 N1 122.4(2)
O1 C12 C11 121.7(2)
N1 C12 C11 115.8(2)
C18 C13 C14 118.3(2)
C18 C13 N1 120.8(2)
C14 C13 N1 120.9(2)
C15 C14 C13 121.2(2)
C15 C14 Br1 119.14(17)
C13 C14 Br1 119.61(16)
C16 C15 C14 119.7(2)
C16 C15 H15A 120.2
C14 C15 H15A 120.2
C15 C16 C17 120.1(2)
C15 C16 H16A 120.0
C17 C16 H16A 120.0
C18 C17 C16 120.2(2)
C18 C17 H17A 119.9
C16 C17 H17A 119.9
C17 C18 C13 120.5(2)
C17 C18 H18A 119.7
C13 C18 H18A 119.7

loop_
_geom_bond_atom_site_label_1
_geom_bond_atom_site_label_2
_geom_bond_distance
Br1 C14 1.896(2)
O1 C12 1.223(3)
N1 C12 1.367(3)
N1 C13 1.416(3)
N1 H1N1 0.86(3)
C1 C10 1.420(3)
C1 C2 1.421(4)
C1 C6 1.434(3)
C2 C3 1.367(4)
C2 H2A 0.9500
C3 C4 1.394(4)
C3 H3A 0.9500
C4 C5 1.349(4)
C4 H4A 0.9500
C5 C6 1.415(4)
C5 H5A 0.9500
C6 C7 1.412(4)
C7 C8 1.370(4)
C7 H7A 0.9500
C8 C9 1.422(4)
C8 H8A 0.9500
C9 C10 1.352(4)
C9 H9A 0.9500
C10 C11 1.514(3)
C11 C12 1.517(3)
C11 H11A 0.9900
C11 H11B 0.9900
C13 C18 1.396(3)
C13 C14 1.396(3)
C14 C15 1.384(3)
C15 C16 1.382(3)
C15 H15A 0.9500
C16 C17 1.388(3)
C16 H16A 0.9500
C17 C18 1.386(3)
C17 H17A 0.9500
C18 H18A 0.9500

loop_
_geom_hbond_atom_site_label_D
_geom_hbond_atom_site_label_H
_geom_hbond_atom_site_label_A
_geom_hbond_site_symmetry_A
_geom_hbond_distance_DH
_geom_hbond_distance_HA
_geom_hbond_distance_DA
_geom_hbond_angle_DHA
_geom_hbond_publ_flag
N1 H1N1 O1 1_455 0.86(3) 2.03(3) 2.855(3) 163(2) yes
C11 H11A O1 1_455 0.99 2.55 3.279(3) 130 yes

loop_
_geom_torsion_atom_site_label_1
_geom_torsion_atom_site_label_2
_geom_torsion_atom_site_label_3
_geom_torsion_atom_site_label_4
_geom_torsion
C10 C1 C2 C3 179.1(3)
C6 C1 C2 C3 -0.9(4)
C1 C2 C3 C4 1.4(4)
C2 C3 C4 C5 -1.5(5)
C3 C4 C5 C6 1.1(5)
C4 C5 C6 C7 -180.0(3)
C4 C5 C6 C1 -0.6(4)
C10 C1 C6 C7 -0.1(4)
C2 C1 C6 C7 179.9(2)
C10 C1 C6 C5 -179.5(3)
C2 C1 C6 C5 0.4(4)
C5 C6 C7 C8 178.9(3)
C1 C6 C7 C8 -0.5(4)
C6 C7 C8 C9 0.0(4)
C7 C8 C9 C10 1.1(4)
C8 C9 C10 C1 -1.7(4)
C8 C9 C10 C11 177.0(2)
C2 C1 C10 C9 -178.8(2)
C6 C1 C10 C9 1.2(4)
C2 C1 C10 C11 2.5(4)
C6 C1 C10 C11 -177.6(2)
C9 C10 C11 C12 -104.1(3)
C1 C10 C11 C12 74.6(3)
C13 N1 C12 O1 5.2(4)
C13 N1 C12 C11 -172.3(2)
C10 C11 C12 O1 23.2(3)
C10 C11 C12 N1 -159.3(2)
C12 N1 C13 C18 -50.8(3)
C12 N1 C13 C14 128.9(3)
C18 C13 C14 C15 -0.6(3)
N1 C13 C14 C15 179.7(2)
C18 C13 C14 Br1 178.87(17)
N1 C13 C14 Br1 -0.8(3)
C13 C14 C15 C16 1.7(3)
Br1 C14 C15 C16 -177.77(17)
C14 C15 C16 C17 -1.5(3)
C15 C16 C17 C18 0.2(4)
C16 C17 C18 C13 0.9(4)
C14 C13 C18 C17 -0.7(3)
N1 C13 C18 C17 179.0(2)

loop_
_cod_related_entry_id
_cod_related_entry_database
_cod_related_entry_code
1 ChemSpider 729742
